data_4107591
loop_
_publ_author_name
'Dorina F. Sava'
'Victor Ch. Kravtsov'
'Farid Nouar'
'Lukasz Wojtas'
'Jarrod F. Eubank'
'Mohamed Eddaoudi'

_publ_section_title
;
 Quest for Zeolite-like Metal-Organic Frameworks: On Pyrimidinecarboxylate
 Bis-Chelating Bridging Ligands
;
_journal_name_full 'Journal of the American Chemical Society'
_journal_page_first 3768
_journal_page_last 3770
_journal_paper_doi 10.1021/ja710616j
_journal_volume 130
_journal_year 2008
_chemical_formula_sum 'C5.7 H3 Cd0.5 N2.35 O4.68'
_chemical_formula_weight 235.53
_chemical_name_systematic
;
 ?
;
_space_group_IT_number 229
_symmetry_cell_setting cubic
_symmetry_space_group_name_Hall '-I 4 2 3'
_symmetry_space_group_name_H-M 'I m -3 m'
_atom_sites_solution_hydrogens geom
_atom_sites_solution_primary direct
_atom_sites_solution_secondary difmap
_audit_creation_method SHELXL-97
_cell_angle_alpha 90.00
_cell_angle_beta 90.00
_cell_angle_gamma 90.00
_cell_formula_units_Z 96
_cell_length_a 30.070(7)
_cell_length_b 30.070(7)
_cell_length_c 30.070(7)
_cell_measurement_temperature 100(2)
_cell_volume 27189(11)
_computing_cell_refinement 'SAINT (Bruker, 2002)'
_computing_data_collection 'SMART (Bruker, 2002)'
_computing_data_reduction 'SAINT (Bruker, 2002)'
_computing_publication_material 'SHELXL-97 (Sheldrick, 1997)'
_computing_structure_refinement 'SHELXL-97 (Sheldrick, 1997)'
_computing_structure_solution 'SHELXS-97 (Sheldrick, 1990)'
_diffrn_ambient_temperature 100(2)
_diffrn_measured_fraction_theta_full 0.955
_diffrn_measured_fraction_theta_max 0.955
_diffrn_measurement_device_type 'SMART 1K CCD'
_diffrn_measurement_method 'phi and omega scans'
_diffrn_radiation_monochromator graphite
_diffrn_radiation_source 'fine-focus sealed tube'
_diffrn_radiation_type MoK\a
_diffrn_radiation_wavelength 0.71073
_diffrn_reflns_av_R_equivalents 0.0983
_diffrn_reflns_av_sigmaI/netI 0.0557
_diffrn_reflns_limit_h_max 7
_diffrn_reflns_limit_h_min -28
_diffrn_reflns_limit_k_max 28
_diffrn_reflns_limit_k_min -14
_diffrn_reflns_limit_l_max 28
_diffrn_reflns_limit_l_min -11
_diffrn_reflns_number 7483
_diffrn_reflns_theta_full 19.96
_diffrn_reflns_theta_max 19.96
_diffrn_reflns_theta_min 2.53
_exptl_absorpt_coefficient_mu 1.008
_exptl_absorpt_correction_T_max 0.9059
_exptl_absorpt_correction_T_min 0.9059
_exptl_absorpt_correction_type multi-scan
_exptl_absorpt_process_details 'SADABS; (Sheldrick, 2003)'
_exptl_crystal_colour colorless
_exptl_crystal_density_diffrn 1.381
_exptl_crystal_description polyhedra
_exptl_crystal_F_000 11051
_exptl_crystal_size_max 0.10
_exptl_crystal_size_mid 0.10
_exptl_crystal_size_min 0.10
_refine_diff_density_max 0.384
_refine_diff_density_min -0.562
_refine_diff_density_rms 0.089
_refine_ls_extinction_method none
_refine_ls_goodness_of_fit_ref 1.123
_refine_ls_hydrogen_treatment constr
_refine_ls_matrix_type full
_refine_ls_number_parameters 159
_refine_ls_number_reflns 1203
_refine_ls_number_restraints 3
_refine_ls_restrained_S_all 1.122
_refine_ls_R_factor_all 0.1024
_refine_ls_R_factor_gt 0.0771
_refine_ls_shift/su_max 0.003
_refine_ls_shift/su_mean 0.000
_refine_ls_structure_factor_coef Fsqd
_refine_ls_weighting_details 'calc w=1/[\s^2^(Fo^2^)+(0.0984P)^2^+290.1429P] where P=(Fo^2^+2Fc^2^)/3'
_refine_ls_weighting_scheme calc
_refine_ls_wR_factor_gt 0.1900
_refine_ls_wR_factor_ref 0.2053
_reflns_number_gt 915
_reflns_number_total 1203
_reflns_threshold_expression >2sigma(I)
_cod_data_source_file ja710616j-file005.cif
_cod_data_source_block me571s
_cod_original_formula_sum 'C5.70 H3 Cd0.50 N2.35 O4.68'
_cod_database_code 4107591

loop_
_symmetry_equiv_pos_as_xyz
'x, y, z'
'-x, -y, z'
'-x, y, -z'
'x, -y, -z'
'z, x, y'
'z, -x, -y'
'-z, -x, y'
'-z, x, -y'
'y, z, x'
'-y, z, -x'
'y, -z, -x'
'-y, -z, x'
'y, x, -z'
'-y, -x, -z'
'y, -x, z'
'-y, x, z'
'x, z, -y'
'-x, z, y'
'-x, -z, -y'
'x, -z, y'
'z, y, -x'
'z, -y, x'
'-z, y, x'
'-z, -y, -x'
'x+1/2, y+1/2, z+1/2'
'-x+1/2, -y+1/2, z+1/2'
'-x+1/2, y+1/2, -z+1/2'
'x+1/2, -y+1/2, -z+1/2'
'z+1/2, x+1/2, y+1/2'
'z+1/2, -x+1/2, -y+1/2'
'-z+1/2, -x+1/2, y+1/2'
'-z+1/2, x+1/2, -y+1/2'
'y+1/2, z+1/2, x+1/2'
'-y+1/2, z+1/2, -x+1/2'
'y+1/2, -z+1/2, -x+1/2'
'-y+1/2, -z+1/2, x+1/2'
'y+1/2, x+1/2, -z+1/2'
'-y+1/2, -x+1/2, -z+1/2'
'y+1/2, -x+1/2, z+1/2'
'-y+1/2, x+1/2, z+1/2'
'x+1/2, z+1/2, -y+1/2'
'-x+1/2, z+1/2, y+1/2'
'-x+1/2, -z+1/2, -y+1/2'
'x+1/2, -z+1/2, y+1/2'
'z+1/2, y+1/2, -x+1/2'
'z+1/2, -y+1/2, x+1/2'
'-z+1/2, y+1/2, x+1/2'
'-z+1/2, -y+1/2, -x+1/2'
'-x, -y, -z'
'x, y, -z'
'x, -y, z'
'-x, y, z'
'-z, -x, -y'
'-z, x, y'
'z, x, -y'
'z, -x, y'
'-y, -z, -x'
'y, -z, x'
'-y, z, x'
'y, z, -x'
'-y, -x, z'
'y, x, z'
'-y, x, -z'
'y, -x, -z'
'-x, -z, y'
'x, -z, -y'
'x, z, y'
'-x, z, -y'
'-z, -y, x'
'-z, y, -x'
'z, -y, -x'
'z, y, x'
'-x+1/2, -y+1/2, -z+1/2'
'x+1/2, y+1/2, -z+1/2'
'x+1/2, -y+1/2, z+1/2'
'-x+1/2, y+1/2, z+1/2'
'-z+1/2, -x+1/2, -y+1/2'
'-z+1/2, x+1/2, y+1/2'
'z+1/2, x+1/2, -y+1/2'
'z+1/2, -x+1/2, y+1/2'
'-y+1/2, -z+1/2, -x+1/2'
'y+1/2, -z+1/2, x+1/2'
'-y+1/2, z+1/2, x+1/2'
'y+1/2, z+1/2, -x+1/2'
'-y+1/2, -x+1/2, z+1/2'
'y+1/2, x+1/2, z+1/2'
'-y+1/2, x+1/2, -z+1/2'
'y+1/2, -x+1/2, -z+1/2'
'-x+1/2, -z+1/2, y+1/2'
'x+1/2, -z+1/2, -y+1/2'
'x+1/2, z+1/2, y+1/2'
'-x+1/2, z+1/2, -y+1/2'
'-z+1/2, -y+1/2, x+1/2'
'-z+1/2, y+1/2, -x+1/2'
'z+1/2, -y+1/2, -x+1/2'
'z+1/2, y+1/2, x+1/2'

loop_
_atom_site_label
_atom_site_type_symbol
_atom_site_fract_x
_atom_site_fract_y
_atom_site_fract_z
_atom_site_U_iso_or_equiv
_atom_site_adp_type
_atom_site_occupancy
_atom_site_symmetry_multiplicity
_atom_site_calc_flag
_atom_site_refinement_flags
Cd1 Cd 0.39518(4) 0.2500 0.10482(4) 0.0678(8) Uani 1 2 d S
O1 O 0.4633(3) 0.2882(3) 0.1244(3) 0.076(3) Uani 1 1 d .
C1 C 0.5000 0.2710(6) 0.1169(7) 0.065(6) Uani 1 2 d S
C2 C 0.4021(6) 0.2751(6) 0.0000 0.055(5) Uani 1 2 d S
N1 N 0.4102(4) 0.2939(4) 0.0392(4) 0.071(3) Uani 1 1 d .
C3 C 0.4283(5) 0.3345(5) 0.0387(5) 0.076(4) Uani 1 1 d .
H3 H 0.4351 0.3485 0.0661 0.091 Uiso 1 1 calc R
C4 C 0.4375(6) 0.3565(7) 0.0000 0.066(5) Uani 1 2 d S
H4 H 0.4496 0.3856 0.0000 0.079 Uiso 1 2 calc SR
O11 O 0.3740(3) 0.3223(3) 0.1307(3) 0.073(3) Uani 1 1 d .
C11 C 0.3353(5) 0.3353(5) 0.1232(6) 0.059(5) Uani 1 2 d S
C12 C 0.3934(6) 0.1976(5) 0.1976(5) 0.058(5) Uani 1 2 d S
N11 N 0.4015(3) 0.2389(4) 0.1842(4) 0.059(3) Uani 1 1 d .
C13 C 0.4166(6) 0.2677(5) 0.2126(6) 0.085(5) Uani 1 1 d .
H13 H 0.4230 0.2973 0.2035 0.101 Uiso 1 1 calc R
C14 C 0.4232(9) 0.2551(6) 0.2551(6) 0.101(7) Uani 1 2 d S
H14 H 0.4326 0.2764 0.2764 0.121 Uiso 1 2 calc SR
N311 N 0.3062(11) 0.3062(11) 0.243(2) 0.179(17) Uiso 0.20 2 d SPD
C311 C 0.3062(11) 0.3062(11) 0.243(2) 0.179(17) Uiso 0.40 2 d SPD
C312 C 0.3124(19) 0.2599(14) 0.2599(14) 0.179(17) Uiso 0.40 2 d SPD
N312 N 0.3124(19) 0.2599(14) 0.2599(14) 0.179(17) Uiso 0.20 2 d SPD
N101 N 0.270(3) 0.270(3) 0.200(3) 0.15(3) Uiso 0.30 2 d SPD
C101 C 0.2258(13) 0.292(2) 0.196(2) 0.10(2) Uiso 0.30 1 d PD
O21 O 0.5000 0.5000 0.2243(17) 0.051(13) Uiso 0.48 8 d SP
O22 O 0.4621(7) 0.4337(7) 0.0696(7) 0.075(8) Uiso 0.40 1 d P
O23 O 0.4660(16) 0.3730(14) 0.1620(15) 0.152(13) Uiso 0.40 1 d P
O24 O 0.5000 0.4210(11) 0.0726(11) 0.084(10) Uiso 0.40 2 d SP
O51 O 0.5000 0.5000 0.182(3) 0.08(2) Uiso 0.296 8 d SP
O52 O 0.4353(19) 0.3900(16) 0.1482(17) 0.136(16) Uiso 0.30 1 d P
O53 O 0.411(2) 0.373(2) 0.273(2) 0.08(2) Uiso 0.15 1 d P
O61 O 0.328(3) 0.328(3) 0.248(4) 0.33(6) Uiso 0.40 2 d SP
O101 O 0.4048(15) 0.4048(15) 0.171(3) 0.20(3) Uiso 0.40 2 d SP
O102 O 0.434(3) 0.374(3) 0.179(3) 0.06(3) Uiso 0.10 1 d P
O103 O 0.5000 0.367(2) 0.159(2) 0.16(2) Uiso 0.40 2 d SP
O104 O 0.5000 0.338(4) 0.310(4) 0.19(5) Uiso 0.20 2 d SP
O105 O 0.353(5) 0.353(5) 0.353(5) 0.24(12) Uiso 0.18 6 d SP
O106 O 0.468(3) 0.5000 0.247(3) 0.15(4) Uiso 0.20 2 d SP
O107 O 0.358(2) 0.358(2) 0.246(3) 0.11(3) Uiso 0.20 2 d SP
O109 O 0.5000 0.351(4) 0.264(4) 0.17(4) Uiso 0.20 2 d SP
O110 O 0.5000 0.5000 0.5000 0.07(12) Uiso 0.14 48 d SP

loop_
_atom_site_aniso_label
_atom_site_aniso_U_11
_atom_site_aniso_U_22
_atom_site_aniso_U_33
_atom_site_aniso_U_23
_atom_site_aniso_U_13
_atom_site_aniso_U_12
Cd1 0.0727(9) 0.0582(10) 0.0727(9) -0.0022(5) -0.0090(9) -0.0022(5)
O1 0.069(7) 0.069(7) 0.091(7) -0.007(6) 0.005(6) 0.002(6)
C1 0.080(18) 0.034(13) 0.081(16) 0.005(11) 0.000 0.000
C2 0.062(13) 0.045(13) 0.058(14) 0.000 0.000 0.004(10)
N1 0.074(8) 0.057(8) 0.081(9) -0.009(7) 0.000(7) -0.007(7)
C3 0.094(12) 0.060(11) 0.072(11) -0.004(9) -0.019(9) 0.006(9)
C4 0.069(14) 0.063(14) 0.066(15) 0.000 0.000 0.008(11)
O11 0.065(6) 0.070(7) 0.085(7) -0.015(6) -0.018(6) 0.007(5)
C11 0.061(8) 0.061(8) 0.055(13) 0.006(8) 0.006(8) 0.005(14)
C12 0.053(12) 0.061(8) 0.061(8) 0.003(13) 0.004(8) 0.004(8)
N11 0.057(7) 0.060(8) 0.061(8) -0.006(7) -0.011(6) -0.011(6)
C13 0.107(13) 0.053(10) 0.094(13) -0.003(10) -0.014(11) -0.010(9)
C14 0.12(2) 0.094(12) 0.094(12) -0.007(17) 0.004(11) 0.004(11)

loop_
_atom_type_symbol
_atom_type_description
_atom_type_scat_dispersion_real
_atom_type_scat_dispersion_imag
_atom_type_scat_source
C C 0.0033 0.0016 'International Tables Vol C Tables 4.2.6.8 and 6.1.1.4'
H H 0.0000 0.0000 'International Tables Vol C Tables 4.2.6.8 and 6.1.1.4'
N N 0.0061 0.0033 'International Tables Vol C Tables 4.2.6.8 and 6.1.1.4'
O O 0.0106 0.0060 'International Tables Vol C Tables 4.2.6.8 and 6.1.1.4'
Cd Cd -0.8075 1.2024 'International Tables Vol C Tables 4.2.6.8 and 6.1.1.4'

loop_
_geom_angle_atom_site_label_1
_geom_angle_atom_site_label_2
_geom_angle_atom_site_label_3
_geom_angle
_geom_angle_site_symmetry_1
_geom_angle_site_symmetry_3
O11 Cd1 O11 130.6(5) . 48
O11 Cd1 N1 140.7(4) . 48
O11 Cd1 N1 79.6(4) 48 48
O11 Cd1 N1 79.6(4) . .
O11 Cd1 N1 140.7(4) 48 .
N1 Cd1 N1 89.6(5) 48 .
O11 Cd1 N11 79.9(3) . .
O11 Cd1 N11 68.7(3) 48 .
N1 Cd1 N11 92.6(3) 48 .
N1 Cd1 N11 150.1(4) . .
O11 Cd1 N11 68.7(3) . 48
O11 Cd1 N11 79.9(3) 48 48
N1 Cd1 N11 150.1(4) 48 48
N1 Cd1 N11 92.6(3) . 48
N11 Cd1 N11 100.0(5) . 48
O11 Cd1 O1 73.5(3) . .
O11 Cd1 O1 129.9(3) 48 .
N1 Cd1 O1 67.3(4) 48 .
N1 Cd1 O1 77.4(4) . .
N11 Cd1 O1 76.0(3) . .
N11 Cd1 O1 142.0(4) 48 .
O11 Cd1 O1 129.9(3) . 48
O11 Cd1 O1 73.5(3) 48 48
N1 Cd1 O1 77.4(4) 48 48
N1 Cd1 O1 67.3(4) . 48
N11 Cd1 O1 142.0(4) . 48
N11 Cd1 O1 76.0(3) 48 48
O1 Cd1 O1 129.6(5) . 48
C1 O1 Cd1 120.7(10) . .
O1 C1 O1 125.8(18) 52_655 .
O1 C1 C2 117.1(9) 52_655 95
O1 C1 C2 117.1(9) . 95
N1 C2 N1 124.9(17) . 50
N1 C2 C1 117.6(9) . 93_554
N1 C2 C1 117.6(9) 50 93_554
C2 N1 C3 116.9(13) . .
C2 N1 Cd1 117.2(9) . .
C3 N1 Cd1 125.8(10) . .
N1 C3 C4 122.3(15) . .
N1 C3 H3 118.9 . .
C4 C3 H3 118.9 . .
C3 C4 C3 116.8(19) 50 .
C3 C4 H4 121.6 50 .
C3 C4 H4 121.6 . .
C11 O11 Cd1 118.3(10) . .
O11 C11 O11 123.5(19) 62 .
O11 C11 C12 118.2(10) 62 81
O11 C11 C12 118.2(10) . 81
N11 C12 N11 122.4(19) 67 .
N11 C12 C11 118.8(9) 67 77
N11 C12 C11 118.8(9) . 77
C13 N11 C12 119.2(14) . .
C13 N11 Cd1 125.7(10) . .
C12 N11 Cd1 114.6(10) . .
N11 C13 C14 119.0(17) . .
N11 C13 H13 120.5 . .
C14 C13 H13 120.5 . .
C13 C14 C13 121(2) 67 .
C13 C14 H14 119.5 67 .
C13 C14 H14 119.5 . .

loop_
_geom_bond_atom_site_label_1
_geom_bond_atom_site_label_2
_geom_bond_distance
_geom_bond_site_symmetry_2
Cd1 O11 2.394(9) .
Cd1 O11 2.394(9) 48
Cd1 N1 2.417(12) 48
Cd1 N1 2.417(12) .
Cd1 N11 2.417(11) .
Cd1 N11 2.417(11) 48
Cd1 O1 2.422(9) .
Cd1 O1 2.422(9) 48
O1 C1 1.239(11) .
C1 O1 1.239(11) 52_655
C1 C2 1.50(3) 95
C2 N1 1.329(13) .
C2 N1 1.329(13) 50
C2 C1 1.50(3) 93_554
N1 C3 1.338(16) .
C3 C4 1.365(17) .
C3 H3 0.9500 .
C4 C3 1.365(17) 50
C4 H4 0.9500 .
O11 C11 1.249(12) .
C11 O11 1.249(12) 62
C11 C12 1.49(3) 81
C12 N11 1.327(13) 67
C12 N11 1.327(13) .
C12 C11 1.49(3) 77
N11 C13 1.299(17) .
C13 C14 1.348(19) .
C13 H13 0.9500 .
C14 C13 1.348(19) 67
C14 H14 0.9500 .
N311 O61 0.96(13) .
N311 C101 1.43(6) 77
N311 C101 1.43(6) 43
N311 C312 1.499(14) .
N311 C312 1.499(14) 5
N311 N312 1.499(14) 5
C312 N101 1.34(11) 77
C312 C311 1.499(14) 9
C312 N311 1.499(14) 9
C312 C101 1.65(7) 77
C312 C101 1.65(7) 48
N101 C101 1.05(8) 77
N101 C101 1.05(8) 43
N101 C312 1.34(11) 81
N101 N312 1.34(11) 81
N101 C101 1.50(2) 62
N101 C101 1.50(2) .
N101 N101 1.76(9) 77
N101 N101 1.76(9) 81
C101 N101 1.05(8) 81
C101 C101 1.28(12) 72
C101 N311 1.43(6) 81
C101 C311 1.43(6) 81
C101 C101 1.54(8) 43
C101 C312 1.65(7) 81
C101 N312 1.65(7) 81
O21 O106 1.17(8) 2_665
O21 O106 1.17(8) 62
O21 O106 1.17(8) .
O21 O106 1.17(8) 61_665
O21 O51 1.27(8) .
O22 O24 1.21(2) .
O22 O22 1.21(4) 62
O23 O103 1.04(5) .
O23 O102 1.10(9) .
O23 O52 1.13(6) .
O24 O22 1.21(2) 52_655
O52 O102 1.04(9) .
O52 O101 1.24(5) .
O53 O53 1.63(12) 62
O61 O107 1.25(13) .
O101 O52 1.24(5) 62
O101 O102 1.28(9) .
O101 O102 1.28(9) 62
O103 O23 1.04(5) 52_655
O104 O104 1.2(2) 18_655
O104 O109 1.42(13) .
O106 O106 1.34(12) 62
O106 O106 1.34(12) 61_665
